data_1503081
loop_
_publ_author_name
'Mao, Yanli'
'Mathey, Francois'

_publ_section_title
;
 From furans to phosphinines.
;
_journal_issue 15
_journal_name_full 'Organic letters'
_journal_page_first 3384
_journal_page_last 3385
_journal_paper_doi 10.1021/ol1012229
_journal_volume 12
_journal_year 2010
_chemical_formula_moiety 'C20 H12 O13 P2 W2'
_chemical_formula_sum 'C20 H12 O13 P2 W2'
_chemical_formula_weight 889.94
_chemical_name_systematic
; 
 ? 
;
_space_group_IT_number 2
_symmetry_cell_setting triclinic
_symmetry_space_group_name_Hall '-P 1'
_symmetry_space_group_name_H-M 'P -1'
_atom_sites_solution_hydrogens geom
_atom_sites_solution_primary direct
_atom_sites_solution_secondary difmap
_audit_creation_method SHELXL-97
_cell_angle_alpha 66.685(2)
_cell_angle_beta 78.9520(10)
_cell_angle_gamma 84.0210(10)
_cell_formula_units_Z 2
_cell_length_a 10.0533(4)
_cell_length_b 10.6263(4)
_cell_length_c 13.1213(5)
_cell_measurement_reflns_used 9255
_cell_measurement_temperature 103(2)
_cell_measurement_theta_max 31.26
_cell_measurement_theta_min 2.71
_cell_volume 1262.80(9)
_computing_cell_refinement 'Bruker SAINT'
_computing_data_collection 'Bruker APEX2'
_computing_data_reduction 'Bruker SAINT'
_computing_molecular_graphics 'Bruker SHELXTL'
_computing_publication_material 'Bruker SHELXTL'
_computing_structure_refinement 'SHELXL-97 (Sheldrick, 2008)'
_computing_structure_solution 'SHELXS-97 (Sheldrick, 2008)'
_diffrn_ambient_temperature 103(2)
_diffrn_measured_fraction_theta_full 0.987
_diffrn_measured_fraction_theta_max 0.987
_diffrn_measurement_device_type 'Bruker APEX-II CCD'
_diffrn_measurement_method '\f and \w scans'
_diffrn_radiation_monochromator graphite
_diffrn_radiation_source 'fine-focus sealed tube'
_diffrn_radiation_type MoK\a
_diffrn_radiation_wavelength 0.71073
_diffrn_reflns_av_R_equivalents 0.0552
_diffrn_reflns_av_sigmaI/netI 0.0418
_diffrn_reflns_limit_h_max 14
_diffrn_reflns_limit_h_min -14
_diffrn_reflns_limit_k_max 15
_diffrn_reflns_limit_k_min -15
_diffrn_reflns_limit_l_max 19
_diffrn_reflns_limit_l_min -19
_diffrn_reflns_number 35593
_diffrn_reflns_theta_full 31.30
_diffrn_reflns_theta_max 31.30
_diffrn_reflns_theta_min 2.07
_exptl_absorpt_coefficient_mu 9.294
_exptl_absorpt_correction_T_max 0.1670
_exptl_absorpt_correction_T_min 0.1186
_exptl_absorpt_correction_type multi-scan
_exptl_absorpt_process_details sadabs
_exptl_crystal_colour colourless
_exptl_crystal_density_diffrn 2.340
_exptl_crystal_density_method 'not measured'
_exptl_crystal_description block
_exptl_crystal_F_000 828
_exptl_crystal_size_max 0.40
_exptl_crystal_size_mid 0.34
_exptl_crystal_size_min 0.30
_refine_diff_density_max 1.161
_refine_diff_density_min -1.471
_refine_diff_density_rms 0.196
_refine_ls_extinction_method none
_refine_ls_goodness_of_fit_ref 1.155
_refine_ls_hydrogen_treatment constr
_refine_ls_matrix_type full
_refine_ls_number_parameters 334
_refine_ls_number_reflns 8167
_refine_ls_number_restraints 0
_refine_ls_restrained_S_all 1.155
_refine_ls_R_factor_all 0.0303
_refine_ls_R_factor_gt 0.0260
_refine_ls_shift/su_max 0.004
_refine_ls_shift/su_mean 0.000
_refine_ls_structure_factor_coef Fsqd
_refine_ls_weighting_details 'calc w=1/[\s^2^(Fo^2^)+(0.0038P)^2^+3.6130P] where P=(Fo^2^+2Fc^2^)/3'
_refine_ls_weighting_scheme calc
_refine_ls_wR_factor_gt 0.0623
_refine_ls_wR_factor_ref 0.0640
_reflns_number_gt 7411
_reflns_number_total 8167
_reflns_threshold_expression >2sigma(I)
_cod_data_source_file ol1012229_si_002.cif
_cod_data_source_block mat65
_cod_depositor_comments
;
The following automatic conversions were performed:

'_symmetry_cell_setting' value 'Triclinic' changed to 'triclinic'
according to /home/saulius/struct/CIF-dictionaries/cif_core.dic
dictionary named 'cif_core.dic' version 2.4.2 from 2011-04-26.

Automatic conversion script
Id: cif_fix_values 1715 2011-07-08 13:25:40Z adriana 
;
_cod_original_cell_volume 1262.80(8)
_cod_original_sg_symbol_H-M P-1
_cod_database_code 1503081

loop_
_symmetry_equiv_pos_as_xyz
'x, y, z'
'-x, -y, -z'

loop_
_atom_site_label
_atom_site_type_symbol
_atom_site_fract_x
_atom_site_fract_y
_atom_site_fract_z
_atom_site_U_iso_or_equiv
_atom_site_adp_type
_atom_site_occupancy
_atom_site_symmetry_multiplicity
_atom_site_calc_flag
_atom_site_refinement_flags
W1 W 0.778272(15) 1.336872(14) 0.136765(11) 0.01030(4) Uani 1 1 d .
W2 W 0.680787(14) 0.700607(14) 0.504614(11) 0.00837(4) Uani 1 1 d .
C1 C 0.5770(5) 1.3862(4) 0.1320(3) 0.0182(8) Uani 1 1 d .
C2 C 0.7406(4) 1.2632(4) 0.3088(3) 0.0122(7) Uani 1 1 d .
C3 C 0.9794(4) 1.2874(4) 0.1377(3) 0.0162(7) Uani 1 1 d .
C4 C 0.8171(5) 1.4002(4) -0.0344(3) 0.0191(8) Uani 1 1 d .
C5 C 0.8070(5) 1.5269(4) 0.1298(3) 0.0193(8) Uani 1 1 d .
C6 C 0.5702(4) 1.0928(4) 0.1085(3) 0.0117(7) Uani 1 1 d .
H6A H 0.5613 0.9954 0.1219 0.014 Uiso 1 1 calc R
H6B H 0.4943 1.1188 0.1575 0.014 Uiso 1 1 calc R
C7 C 0.5633(4) 1.1802(4) -0.0119(3) 0.0149(7) Uani 1 1 d .
H7 H 0.5064 1.2606 -0.0297 0.018 Uiso 1 1 calc R
C8 C 0.6364(4) 1.1472(4) -0.0959(3) 0.0171(8) Uani 1 1 d .
H8 H 0.6260 1.2037 -0.1711 0.021 Uiso 1 1 calc R
C9 C 0.7301(4) 1.0296(4) -0.0771(3) 0.0163(7) Uani 1 1 d .
H9 H 0.7305 0.9772 -0.1214 0.020 Uiso 1 1 calc R
C10 C 0.8153(4) 0.9892(4) -0.0035(3) 0.0142(7) Uani 1 1 d .
H10 H 0.8632 0.9039 0.0088 0.017 Uiso 1 1 calc R
C11 C 0.7568(4) 0.5666(4) 0.4294(3) 0.0146(7) Uani 1 1 d .
C12 C 0.5295(4) 0.7600(4) 0.4108(3) 0.0138(7) Uani 1 1 d .
C13 C 0.6054(4) 0.8380(4) 0.5757(3) 0.0134(7) Uani 1 1 d .
C14 C 0.8385(4) 0.6630(4) 0.5916(3) 0.0140(7) Uani 1 1 d .
C15 C 0.5703(4) 0.5490(4) 0.6292(3) 0.0154(7) Uani 1 1 d .
C16 C 0.9511(4) 0.8263(4) 0.2581(3) 0.0117(6) Uani 1 1 d .
H16A H 0.9141 0.7776 0.2196 0.014 Uiso 1 1 calc R
H16B H 0.9964 0.9090 0.2001 0.014 Uiso 1 1 calc R
C17 C 1.0509(4) 0.7346(4) 0.3279(3) 0.0169(8) Uani 1 1 d .
H17 H 1.0575 0.6406 0.3383 0.020 Uiso 1 1 calc R
C18 C 1.1315(4) 0.7787(4) 0.3763(3) 0.0187(8) Uani 1 1 d .
H18 H 1.1944 0.7145 0.4170 0.022 Uiso 1 1 calc R
C19 C 1.1291(4) 0.9188(5) 0.3708(3) 0.0191(8) Uani 1 1 d .
H19 H 1.2143 0.9533 0.3663 0.023 Uiso 1 1 calc R
C20 C 1.0229(4) 1.0037(4) 0.3711(3) 0.0153(7) Uani 1 1 d .
H20 H 1.0415 1.0942 0.3609 0.018 Uiso 1 1 calc R
O1 O 0.4647(4) 1.4118(4) 0.1294(3) 0.0295(7) Uani 1 1 d .
O2 O 0.7174(3) 1.2212(3) 0.4044(2) 0.0177(6) Uani 1 1 d .
O3 O 1.0939(3) 1.2610(3) 0.1346(3) 0.0254(7) Uani 1 1 d .
O4 O 0.8406(4) 1.4334(4) -0.1300(2) 0.0292(8) Uani 1 1 d .
O5 O 0.8211(4) 1.6332(3) 0.1259(3) 0.0313(8) Uani 1 1 d .
O6 O 0.8380(3) 1.0656(3) 0.0568(2) 0.0111(5) Uani 1 1 d .
O7 O 0.7987(3) 0.4953(3) 0.3850(3) 0.0219(6) Uani 1 1 d .
O8 O 0.4473(3) 0.8001(3) 0.3549(3) 0.0198(6) Uani 1 1 d .
O9 O 0.5632(3) 0.9123(3) 0.6180(3) 0.0240(7) Uani 1 1 d .
O10 O 0.9268(3) 0.6498(3) 0.6391(3) 0.0218(6) Uani 1 1 d .
O11 O 0.5078(4) 0.4630(3) 0.6978(3) 0.0258(7) Uani 1 1 d .
O12 O 0.8892(3) 0.9755(3) 0.3846(2) 0.0167(6) Uani 1 1 d .
O13 O 0.7211(3) 0.9816(3) 0.2623(2) 0.0103(5) Uani 1 1 d .
P1 P 0.72976(9) 1.11445(9) 0.14332(7) 0.00778(16) Uani 1 1 d .
P2 P 0.81487(9) 0.87567(9) 0.34852(7) 0.00793(16) Uani 1 1 d .

loop_
_atom_site_aniso_label
_atom_site_aniso_U_11
_atom_site_aniso_U_22
_atom_site_aniso_U_33
_atom_site_aniso_U_23
_atom_site_aniso_U_13
_atom_site_aniso_U_12
W1 0.01657(8) 0.00647(7) 0.00607(6) 0.00003(5) -0.00205(5) -0.00230(5)
W2 0.00983(7) 0.00699(7) 0.00611(6) -0.00040(5) -0.00132(5) 0.00046(5)
C1 0.027(2) 0.0150(18) 0.0103(16) -0.0031(14) -0.0038(15) 0.0010(16)
C2 0.0127(17) 0.0106(16) 0.0136(16) -0.0045(13) -0.0035(13) 0.0003(13)
C3 0.023(2) 0.0143(18) 0.0093(16) -0.0022(14) -0.0005(14) -0.0055(15)
C4 0.027(2) 0.0147(19) 0.0133(17) -0.0026(15) -0.0023(15) -0.0046(16)
C5 0.030(2) 0.0159(19) 0.0085(16) -0.0012(14) -0.0006(15) -0.0055(16)
C6 0.0110(16) 0.0138(17) 0.0093(15) -0.0019(13) -0.0043(12) -0.0011(13)
C7 0.0172(18) 0.0149(18) 0.0121(16) -0.0020(14) -0.0084(14) -0.0001(14)
C8 0.0198(19) 0.020(2) 0.0112(16) -0.0035(15) -0.0049(14) -0.0072(15)
C9 0.0164(18) 0.021(2) 0.0131(17) -0.0087(15) 0.0011(14) -0.0072(15)
C10 0.0143(17) 0.0148(17) 0.0131(16) -0.0070(14) 0.0036(13) -0.0032(14)
C11 0.0184(19) 0.0101(17) 0.0110(16) 0.0014(13) -0.0041(14) -0.0015(14)
C12 0.0128(17) 0.0155(18) 0.0125(16) -0.0062(14) 0.0037(13) -0.0053(14)
C13 0.0131(17) 0.0140(17) 0.0103(15) -0.0017(13) -0.0025(13) 0.0009(13)
C14 0.0164(18) 0.0112(17) 0.0090(15) 0.0001(13) 0.0006(13) 0.0009(14)
C15 0.0201(19) 0.0130(17) 0.0127(16) -0.0056(14) -0.0008(14) 0.0007(14)
C16 0.0102(16) 0.0113(16) 0.0116(15) -0.0034(13) 0.0000(12) 0.0012(13)
C17 0.0130(18) 0.0116(17) 0.0176(18) 0.0010(14) 0.0017(14) 0.0018(14)
C18 0.0119(18) 0.0184(19) 0.0147(17) 0.0050(15) -0.0031(14) 0.0026(14)
C19 0.0152(19) 0.026(2) 0.0150(18) -0.0044(16) -0.0064(14) -0.0038(16)
C20 0.0176(19) 0.0148(18) 0.0130(16) -0.0022(14) -0.0053(14) -0.0062(14)
O1 0.0258(18) 0.0354(19) 0.0279(17) -0.0131(15) -0.0118(14) 0.0144(15)
O2 0.0218(15) 0.0182(14) 0.0101(12) -0.0034(11) -0.0014(11) 0.0021(11)
O3 0.0209(16) 0.0272(17) 0.0226(15) -0.0037(13) -0.0027(12) -0.0032(13)
O4 0.044(2) 0.0289(18) 0.0094(13) -0.0011(12) -0.0002(13) -0.0110(16)
O5 0.059(3) 0.0124(15) 0.0213(16) -0.0052(12) -0.0023(16) -0.0106(15)
O6 0.0099(12) 0.0145(13) 0.0095(11) -0.0051(10) -0.0009(9) -0.0020(10)
O7 0.0308(17) 0.0158(14) 0.0202(14) -0.0097(12) -0.0033(13) 0.0036(12)
O8 0.0130(14) 0.0269(16) 0.0215(14) -0.0097(13) -0.0085(11) 0.0028(12)
O9 0.0269(17) 0.0234(16) 0.0248(16) -0.0147(13) -0.0018(13) 0.0035(13)
O10 0.0210(15) 0.0236(16) 0.0179(14) -0.0026(12) -0.0097(12) 0.0012(12)
O11 0.0345(19) 0.0194(15) 0.0192(15) -0.0055(12) 0.0067(13) -0.0104(14)
O12 0.0115(13) 0.0198(14) 0.0250(15) -0.0145(12) -0.0045(11) 0.0000(11)
O13 0.0098(12) 0.0097(12) 0.0075(11) 0.0010(9) -0.0026(9) 0.0006(9)
P1 0.0086(4) 0.0072(4) 0.0059(4) -0.0003(3) -0.0023(3) -0.0005(3)
P2 0.0078(4) 0.0073(4) 0.0077(4) -0.0012(3) -0.0025(3) -0.0003(3)

loop_
_atom_type_symbol
_atom_type_description
_atom_type_scat_dispersion_real
_atom_type_scat_dispersion_imag
_atom_type_scat_source
C C 0.0033 0.0016 'International Tables Vol C Tables 4.2.6.8 and 6.1.1.4'
H H 0.0000 0.0000 'International Tables Vol C Tables 4.2.6.8 and 6.1.1.4'
O O 0.0106 0.0060 'International Tables Vol C Tables 4.2.6.8 and 6.1.1.4'
P P 0.1023 0.0942 'International Tables Vol C Tables 4.2.6.8 and 6.1.1.4'
W W -0.8490 6.8722 'International Tables Vol C Tables 4.2.6.8 and 6.1.1.4'

loop_
_geom_angle_atom_site_label_1
_geom_angle_atom_site_label_2
_geom_angle_atom_site_label_3
_geom_angle
C5 W1 C3 91.02(17)
C5 W1 C4 92.37(16)
C3 W1 C4 88.23(17)
C5 W1 C1 89.56(18)
C3 W1 C1 178.57(15)
C4 W1 C1 90.44(17)
C5 W1 C2 90.50(15)
C3 W1 C2 90.97(15)
C4 W1 C2 177.03(15)
C1 W1 C2 90.33(15)
C5 W1 P1 176.48(13)
C3 W1 P1 92.46(11)
C4 W1 P1 87.26(12)
C1 W1 P1 86.94(12)
C2 W1 P1 89.92(10)
C15 W2 C12 92.48(15)
C15 W2 C13 91.55(15)
C12 W2 C13 88.98(15)
C15 W2 C14 92.84(15)
C12 W2 C14 173.69(15)
C13 W2 C14 87.50(15)
C15 W2 C11 89.65(15)
C12 W2 C11 90.23(15)
C13 W2 C11 178.59(14)
C14 W2 C11 93.19(15)
C15 W2 P2 176.90(11)
C12 W2 P2 86.52(11)
C13 W2 P2 91.36(11)
C14 W2 P2 88.34(11)
C11 W2 P2 87.43(11)
O1 C1 W1 179.0(4)
O2 C2 W1 178.7(3)
O3 C3 W1 177.8(3)
O4 C4 W1 178.6(4)
O5 C5 W1 179.0(4)
C7 C6 P1 110.2(3)
C7 C6 H6A 109.6
P1 C6 H6A 109.6
C7 C6 H6B 109.6
P1 C6 H6B 109.6
H6A C6 H6B 108.1
C8 C7 C6 121.3(4)
C8 C7 H7 119.4
C6 C7 H7 119.4
C7 C8 C9 123.3(4)
C7 C8 H8 118.4
C9 C8 H8 118.4
C10 C9 C8 125.6(4)
C10 C9 H9 117.2
C8 C9 H9 117.2
C9 C10 O6 123.4(4)
C9 C10 H10 118.3
O6 C10 H10 118.3
O7 C11 W2 178.1(3)
O8 C12 W2 176.4(3)
O9 C13 W2 178.3(3)
O10 C14 W2 176.1(3)
O11 C15 W2 178.7(3)
C17 C16 P2 109.1(3)
C17 C16 H16A 109.9
P2 C16 H16A 109.9
C17 C16 H16B 109.9
P2 C16 H16B 109.9
H16A C16 H16B 108.3
C18 C17 C16 123.1(4)
C18 C17 H17 118.4
C16 C17 H17 118.4
C17 C18 C19 124.4(4)
C17 C18 H18 117.8
C19 C18 H18 117.8
C20 C19 C18 128.1(4)
C20 C19 H19 115.9
C18 C19 H19 115.9
C19 C20 O12 127.1(4)
C19 C20 H20 116.4
O12 C20 H20 116.4
C10 O6 P1 128.3(2)
C20 O12 P2 132.3(3)
P2 O13 P1 142.01(18)
O6 P1 O13 103.81(14)
O6 P1 C6 101.78(16)
O13 P1 C6 97.20(15)
O6 P1 W1 112.84(10)
O13 P1 W1 119.48(10)
C6 P1 W1 118.96(13)
O12 P2 O13 102.70(15)
O12 P2 C16 102.38(16)
O13 P2 C16 103.88(15)
O12 P2 W2 114.39(11)
O13 P2 W2 111.61(10)
C16 P2 W2 119.94(12)

loop_
_geom_bond_atom_site_label_1
_geom_bond_atom_site_label_2
_geom_bond_distance
W1 C5 2.033(4)
W1 C3 2.037(4)
W1 C4 2.043(4)
W1 C1 2.043(5)
W1 C2 2.047(4)
W1 P1 2.4279(9)
W2 C15 2.023(4)
W2 C12 2.032(4)
W2 C13 2.038(4)
W2 C14 2.044(4)
W2 C11 2.045(4)
W2 P2 2.4333(9)
C1 O1 1.137(5)
C2 O2 1.137(4)
C3 O3 1.152(5)
C4 O4 1.143(5)
C5 O5 1.133(5)
C6 C7 1.494(5)
C6 P1 1.809(4)
C6 H6A 0.9900
C6 H6B 0.9900
C7 C8 1.349(6)
C7 H7 0.9500
C8 C9 1.452(6)
C8 H8 0.9500
C9 C10 1.328(6)
C9 H9 0.9500
C10 O6 1.399(4)
C10 H10 0.9500
C11 O7 1.132(5)
C12 O8 1.147(5)
C13 O9 1.139(5)
C14 O10 1.146(5)
C15 O11 1.137(5)
C16 C17 1.496(5)
C16 P2 1.810(4)
C16 H16A 0.9900
C16 H16B 0.9900
C17 C18 1.338(6)
C17 H17 0.9500
C18 C19 1.459(6)
C18 H18 0.9500
C19 C20 1.325(6)
C19 H19 0.9500
C20 O12 1.371(5)
C20 H20 0.9500
O6 P1 1.618(3)
O12 P2 1.615(3)
O13 P2 1.617(3)
O13 P1 1.633(3)
